data_2204256
loop_
_publ_author_name
'Xu, Jiyang'
'C\^ot\'e, Adrien P.'
'Chen, Banglin'

_publ_section_title
;
 3,3',5,5'-Tetramethylterphenyl
;
_journal_issue 10
_journal_name_full 'Acta Crystallographica Section E'
_journal_page_first o1697
_journal_page_last o1698
_journal_paper_doi 10.1107/S1600536804021282
_journal_volume 60
_journal_year 2004
_chemical_formula_iupac 'C22 H22'
_chemical_formula_moiety 'C22 H22'
_chemical_formula_sum 'C22 H22'
_chemical_formula_weight 286.42
_chemical_name_common 'tetramethyl terphenyl'
_chemical_name_systematic
;
3,3',5,5'-tetramethylterphenyl
;
_space_group_IT_number 14
_symmetry_cell_setting monoclinic
_symmetry_space_group_name_Hall '-P 2ybc'
_symmetry_space_group_name_H-M 'P 1 21/c 1'
_atom_sites_solution_hydrogens geom
_atom_sites_solution_primary direct
_atom_sites_solution_secondary difmap
_audit_creation_method SHELXL-97
_cell_angle_alpha 90.00
_cell_angle_beta 105.381(2)
_cell_angle_gamma 90.00
_cell_formula_units_Z 2
_cell_length_a 11.9264(13)
_cell_length_b 9.2297(10)
_cell_length_c 7.6075(8)
_cell_measurement_reflns_used 4518
_cell_measurement_temperature 153(2)
_cell_measurement_theta_max 27.6
_cell_measurement_theta_min 2.2
_cell_volume 807.42(15)
_computing_cell_refinement SMART
_computing_data_collection 'SMART (Bruker, 2003)'
_computing_data_reduction 'SAINT-Plus (Bruker, 2003)'
_computing_molecular_graphics 'SHELXTL (Bruker, 2003)'
_computing_publication_material SHELXL97
_computing_structure_refinement 'SHELXL97 (Sheldrick, 1997)'
_computing_structure_solution 'SHELXS97 (Sheldrick, 1997)'
_diffrn_ambient_temperature 153(2)
_diffrn_measured_fraction_theta_full 0.998
_diffrn_measured_fraction_theta_max 0.998
_diffrn_measurement_device_type 'Bruker SMART APEX'
_diffrn_measurement_method '\f and \w'
_diffrn_radiation_monochromator graphite
_diffrn_radiation_type MoK\a
_diffrn_radiation_wavelength 0.71073
_diffrn_reflns_av_R_equivalents 0.0725
_diffrn_reflns_av_sigmaI/netI 0.0445
_diffrn_reflns_limit_h_max 15
_diffrn_reflns_limit_h_min -15
_diffrn_reflns_limit_k_max 12
_diffrn_reflns_limit_k_min -11
_diffrn_reflns_limit_l_max 9
_diffrn_reflns_limit_l_min -9
_diffrn_reflns_number 7844
_diffrn_reflns_theta_full 27.55
_diffrn_reflns_theta_max 27.55
_diffrn_reflns_theta_min 1.77
_diffrn_standards_decay_% 0
_diffrn_standards_interval_count 0
_diffrn_standards_interval_time 0
_diffrn_standards_number 0
_exptl_absorpt_coefficient_mu 0.066
_exptl_absorpt_correction_type none
_exptl_crystal_colour colourless
_exptl_crystal_density_diffrn 1.178
_exptl_crystal_density_method 'not measured'
_exptl_crystal_description prism
_exptl_crystal_F_000 308
_exptl_crystal_size_max 0.4
_exptl_crystal_size_mid 0.1
_exptl_crystal_size_min 0.09
_refine_diff_density_max 0.346
_refine_diff_density_min -0.159
_refine_ls_extinction_method none
_refine_ls_goodness_of_fit_ref 0.743
_refine_ls_hydrogen_treatment constr
_refine_ls_matrix_type full
_refine_ls_number_parameters 102
_refine_ls_number_reflns 1854
_refine_ls_number_restraints 0
_refine_ls_restrained_S_all 0.743
_refine_ls_R_factor_all 0.0527
_refine_ls_R_factor_gt 0.0469
_refine_ls_shift/su_max 0.000
_refine_ls_shift/su_mean 0.000
_refine_ls_structure_factor_coef Fsqd
_refine_ls_weighting_details 'calc w = 1/[\s^2^(Fo^2^)+(0.2P)^2^] where P = (Fo^2^+2Fc^2^)/3'
_refine_ls_weighting_scheme calc
_refine_ls_wR_factor_gt 0.1657
_refine_ls_wR_factor_ref 0.1766
_reflns_number_gt 1574
_reflns_number_total 1854
_reflns_threshold_expression I>2\s(I)
_cod_data_source_file ac6115.cif
_cod_data_source_block I
_cod_original_sg_symbol_H-M 'P 21/c'
_cod_database_code 2204256
_cod_database_fobs_code 2204256

loop_
_symmetry_equiv_pos_as_xyz
'x, y, z'
'-x, y+1/2, -z+1/2'
'-x, -y, -z'
'x, -y-1/2, z-1/2'

loop_
_atom_site_label
_atom_site_fract_x
_atom_site_fract_y
_atom_site_fract_z
_atom_site_U_iso_or_equiv
_atom_site_adp_type
_atom_site_calc_flag
_atom_site_refinement_flags
_atom_site_occupancy
_atom_site_type_symbol
C1 0.82181(10) 0.02648(11) 0.19561(15) 0.0227(3) Uani d . 1 C
C2 0.71838(9) 0.09919(12) 0.11479(15) 0.0258(3) Uani d . 1 C
H2 0.7092 0.1451 0.0001 0.031 Uiso calc R 1 H
C3 0.62783(10) 0.10549(12) 0.20013(16) 0.0273(3) Uani d . 1 C
C4 0.64374(10) 0.03779(12) 0.36792(15) 0.0268(3) Uani d . 1 C
H4 0.5827 0.0412 0.4265 0.032 Uiso calc R 1 H
C5 0.74577(10) -0.03483(12) 0.45331(14) 0.0247(3) Uani d . 1 C
C6 0.83499(9) -0.03869(12) 0.36554(15) 0.0238(3) Uani d . 1 C
H6 0.9058 -0.0865 0.4226 0.029 Uiso calc R 1 H
C7 0.91431(9) 0.01446(11) 0.09792(14) 0.0224(3) Uani d . 1 C
C8 0.98528(9) -0.10877(12) 0.11664(14) 0.0242(3) Uani d . 1 C
H8 0.9760 -0.1841 0.1968 0.029 Uiso calc R 1 H
C9 0.93132(9) 0.12317(12) -0.02080(14) 0.0242(3) Uani d . 1 C
H9 0.8849 0.2083 -0.0360 0.029 Uiso calc R 1 H
C10 0.51516(11) 0.18216(15) 0.11082(18) 0.0362(4) Uani d . 1 C
H10A 0.4510 0.1348 0.1464 0.054 Uiso calc R 1 H
H10B 0.5010 0.1778 -0.0220 0.054 Uiso calc R 1 H
H10C 0.5204 0.2836 0.1501 0.054 Uiso calc R 1 H
C11 0.75836(11) -0.11035(14) 0.63288(17) 0.0334(3) Uani d . 1 C
H11A 0.7087 -0.0627 0.6995 0.050 Uiso calc R 1 H
H11B 0.8396 -0.1055 0.7051 0.050 Uiso calc R 1 H
H11C 0.7350 -0.2120 0.6110 0.050 Uiso calc R 1 H

loop_
_atom_site_aniso_label
_atom_site_aniso_U_11
_atom_site_aniso_U_22
_atom_site_aniso_U_33
_atom_site_aniso_U_12
_atom_site_aniso_U_13
_atom_site_aniso_U_23
C1 0.0253(6) 0.0212(5) 0.0236(6) -0.0028(4) 0.0100(4) -0.0029(4)
C2 0.0287(6) 0.0265(6) 0.0243(6) 0.0014(4) 0.0109(5) 0.0020(4)
C3 0.0271(6) 0.0259(6) 0.0306(7) 0.0011(4) 0.0107(5) -0.0007(4)
C4 0.0285(6) 0.0256(6) 0.0305(6) -0.0023(4) 0.0154(5) -0.0026(4)
C5 0.0294(6) 0.0239(6) 0.0232(6) -0.0039(4) 0.0111(4) -0.0027(4)
C6 0.0251(6) 0.0238(6) 0.0235(6) -0.0008(4) 0.0084(4) -0.0016(4)
C7 0.0238(6) 0.0234(6) 0.0211(6) -0.0019(4) 0.0078(4) -0.0010(4)
C8 0.0281(6) 0.0225(6) 0.0240(6) -0.0012(4) 0.0103(5) 0.0026(4)
C9 0.0273(6) 0.0221(6) 0.0248(6) 0.0012(4) 0.0095(5) 0.0007(4)
C10 0.0314(7) 0.0420(8) 0.0380(7) 0.0091(5) 0.0140(5) 0.0100(5)
C11 0.0343(7) 0.0407(7) 0.0284(7) 0.0004(5) 0.0139(5) 0.0048(5)

loop_
_atom_type_symbol
_atom_type_description
_atom_type_scat_dispersion_real
_atom_type_scat_dispersion_imag
_atom_type_scat_source
C C 0.0033 0.0016 'International Tables Vol C Tables 4.2.6.8 and 6.1.1.4'
H H 0.0000 0.0000 'International Tables Vol C Tables 4.2.6.8 and 6.1.1.4'

loop_
_geom_angle_atom_site_label_1
_geom_angle_atom_site_label_2
_geom_angle_atom_site_label_3
_geom_angle_site_symmetry_1
_geom_angle
C2 C1 C6 . 118.97(10)
C2 C1 C7 . 120.08(10)
C6 C1 C7 . 120.91(10)
C1 C2 C3 . 121.04(10)
C1 C2 H2 . 119.5
C3 C2 H2 . 119.5
C4 C3 C2 . 118.24(10)
C4 C3 C10 . 120.83(10)
C2 C3 C10 . 120.92(10)
C3 C4 C5 . 122.41(10)
C3 C4 H4 . 118.8
C5 C4 H4 . 118.8
C4 C5 C6 . 118.14(10)
C4 C5 C11 . 120.77(10)
C6 C5 C11 . 121.07(10)
C1 C6 C5 . 121.19(10)
C1 C6 H6 . 119.4
C5 C6 H6 . 119.4
C9 C7 C8 . 117.37(10)
C9 C7 C1 . 121.46(9)
C8 C7 C1 . 121.13(9)
C9 C8 C7 3_755 121.48(10)
C9 C8 H8 3_755 119.3
C7 C8 H8 . 119.3
C8 C9 C7 3_755 121.15(10)
C8 C9 H9 3_755 119.4
C7 C9 H9 . 119.4
C3 C10 H10A . 109.5
C3 C10 H10B . 109.5
H10A C10 H10B . 109.5
C3 C10 H10C . 109.5
H10A C10 H10C . 109.5
H10B C10 H10C . 109.5
C5 C11 H11A . 109.5
C5 C11 H11B . 109.5
H11A C11 H11B . 109.5
C5 C11 H11C . 109.5
H11A C11 H11C . 109.5
H11B C11 H11C . 109.5

loop_
_geom_bond_atom_site_label_1
_geom_bond_atom_site_label_2
_geom_bond_site_symmetry_2
_geom_bond_distance
C1 C6 . 1.3964(15)
C1 C2 . 1.3956(15)
C1 C7 . 1.4888(15)
C2 C3 . 1.4011(15)
C2 H2 . 0.9500
C3 C4 . 1.3883(16)
C3 C10 . 1.5113(16)
C4 C5 . 1.3901(16)
C4 H4 . 0.9500
C5 C6 . 1.3987(14)
C5 C11 . 1.5053(16)
C6 H6 . 0.9500
C7 C8 . 1.4023(15)
C7 C9 . 1.4003(15)
C8 C9 3_755 1.3868(15)
C8 H8 . 0.9500
C9 C8 3_755 1.3869(15)
C9 H9 . 0.9500
C10 H10A . 0.9800
C10 H10B . 0.9800
C10 H10C . 0.9800
C11 H11A . 0.9800
C11 H11B . 0.9800
C11 H11C . 0.9800

loop_
_geom_torsion_atom_site_label_1
_geom_torsion_atom_site_label_2
_geom_torsion_atom_site_label_3
_geom_torsion_atom_site_label_4
_geom_torsion_site_symmetry_4
_geom_torsion
C6 C1 C2 C3 . -1.00(16)
C7 C1 C2 C3 . 176.73(9)
C1 C2 C3 C4 . 0.21(16)
C1 C2 C3 C10 . -178.97(11)
C2 C3 C4 C5 . 0.23(17)
C10 C3 C4 C5 . 179.41(11)
C3 C4 C5 C6 . 0.13(17)
C3 C4 C5 C11 . -178.31(10)
C2 C1 C6 C5 . 1.38(16)
C7 C1 C6 C5 . -176.33(9)
C4 C5 C6 C1 . -0.95(16)
C11 C5 C6 C1 . 177.49(10)
C6 C1 C7 C8 . 31.59(15)
C2 C1 C7 C8 . -146.10(11)
C6 C1 C7 C9 . -150.61(11)
C2 C1 C7 C9 . 31.70(15)
C9 C7 C8 C9 3_755 -0.35(17)
C1 C7 C8 C9 3_755 177.53(9)
C8 C7 C9 C8 3_755 0.35(17)
C1 C7 C9 C8 3_755 -177.53(9)
